data_4346479
loop_
_publ_author_name
'Luan, Lindong'
'Li, Jing'
'Chen, Cheng'
'Lin, Zhien'
'Huang, Hui'

_publ_section_title
;
 Solvent-free synthesis of crystalline metal phosphate oxalates with a
 (4,6)-connected fsh topology.
;
_journal_issue 19
_journal_name_full 'Inorganic chemistry'
_journal_page_first 9387
_journal_page_last 9389
_journal_paper_doi 10.1021/acs.inorgchem.5b01569
_journal_volume 54
_journal_year 2015
_chemical_formula_moiety 'C3 H5 Mn2 O15 P2, 2(H2 O), C5 H14 N2'
_chemical_formula_sum 'C8 H23 Mn2 N2 O17 P2'
_chemical_formula_weight 591.10
_space_group_crystal_system triclinic
_space_group_IT_number 2
_space_group_name_Hall '-P 1'
_space_group_name_H-M_alt 'P -1'
_atom_sites_solution_hydrogens mixed
_atom_sites_solution_primary direct
_audit_creation_date 2015-07-13
_audit_creation_method
;
Olex2 1.2
(compiled 2015.01.26 svn.r3150 for OlexSys, GUI svn.r4998)
;
_cell_angle_alpha 81.742(4)
_cell_angle_beta 71.831(4)
_cell_angle_gamma 72.827(4)
_cell_formula_units_Z 2
_cell_length_a 8.8946(4)
_cell_length_b 9.8125(5)
_cell_length_c 12.2507(6)
_cell_measurement_reflns_used 4959
_cell_measurement_temperature 293
_cell_measurement_theta_max 72.5250
_cell_measurement_theta_min 5.6640
_cell_volume 969.05(9)
_computing_cell_refinement
;
CrysAlisPro, Agilent Technologies,
Version 1.171.37.33 (release 27-03-2014 CrysAlis171 .NET)
(compiled Mar 27 2014,17:12:48)
;
_computing_data_collection
;
CrysAlisPro, Agilent Technologies,
Version 1.171.37.33 (release 27-03-2014 CrysAlis171 .NET)
(compiled Mar 27 2014,17:12:48)
;
_computing_data_reduction
;
CrysAlisPro, Agilent Technologies,
Version 1.171.37.33 (release 27-03-2014 CrysAlis171 .NET)
(compiled Mar 27 2014,17:12:48)
;
_computing_molecular_graphics 'Olex2 (Dolomanov et al., 2009)'
_computing_publication_material 'Olex2 (Dolomanov et al., 2009)'
_computing_structure_refinement 'ShelXL (Sheldrick, 2008)'
_computing_structure_solution 'ShelXT (Sheldrick, 2015)'
_diffrn_ambient_temperature 293
_diffrn_detector 'CCD plate'
_diffrn_detector_area_resol_mean 15.9595
_diffrn_detector_type EosS2
_diffrn_measured_fraction_theta_full 1.000
_diffrn_measured_fraction_theta_max 1.000
_diffrn_measurement_details
;
#__ type_ start__ end____ width___ exp.time_
  1 omega    1.00   75.00   1.0000    1.0000
omega____ theta____ kappa____ phi______ frames
    -       36.2921  -99.0000 -180.0000 74

#__ type_ start__ end____ width___ exp.time_
  2 omega   20.00  104.00   1.0000    1.0000
omega____ theta____ kappa____ phi______ frames
    -       36.2921   57.0000  120.0000 84

#__ type_ start__ end____ width___ exp.time_
  3 omega   10.00  104.00   1.0000    1.0000
omega____ theta____ kappa____ phi______ frames
    -       36.2921   77.0000 -120.0000 94

#__ type_ start__ end____ width___ exp.time_
  4 omega  -33.00   55.00   1.0000    1.0000
omega____ theta____ kappa____ phi______ frames
    -       36.2921  -38.0000 -120.0000 88

#__ type_ start__ end____ width___ exp.time_
  5 omega   23.00   90.00   1.0000    1.0000
omega____ theta____ kappa____ phi______ frames
    -       36.2921 -125.0000   60.0000 67

#__ type_ start__ end____ width___ exp.time_
  6 omega    7.00  108.00   1.0000    1.0000
omega____ theta____ kappa____ phi______ frames
    -       36.2921   19.0000   60.0000 101

#__ type_ start__ end____ width___ exp.time_
  7 omega   10.00  104.00   1.0000    1.0000
omega____ theta____ kappa____ phi______ frames
    -       36.2921   77.0000  -90.0000 94

#__ type_ start__ end____ width___ exp.time_
  8 omega   38.00   91.00   1.0000    2.1900
omega____ theta____ kappa____ phi______ frames
    -      108.0000  -30.0000  -90.0000 53

#__ type_ start__ end____ width___ exp.time_
  9 omega   70.00  178.00   1.0000    2.1900
omega____ theta____ kappa____ phi______ frames
    -      108.0000   15.0000 -180.0000 108

#__ type_ start__ end____ width___ exp.time_
 10 omega   91.00  176.00   1.0000    2.1900
omega____ theta____ kappa____ phi______ frames
    -      108.0000   45.0000 -150.0000 85

#__ type_ start__ end____ width___ exp.time_
 11 omega   38.00   91.00   1.0000    2.1900
omega____ theta____ kappa____ phi______ frames
    -      108.0000  -30.0000   90.0000 53

#__ type_ start__ end____ width___ exp.time_
 12 omega   39.00  109.00   1.0000    2.1900
omega____ theta____ kappa____ phi______ frames
    -      108.0000  -94.0000 -150.0000 70

#__ type_ start__ end____ width___ exp.time_
 13 omega   38.00   91.00   1.0000    2.1900
omega____ theta____ kappa____ phi______ frames
    -      108.0000  -30.0000   30.0000 53

#__ type_ start__ end____ width___ exp.time_
 14 omega   39.00  109.00   1.0000    2.1900
omega____ theta____ kappa____ phi______ frames
    -      108.0000  -94.0000  120.0000 70

#__ type_ start__ end____ width___ exp.time_
 15 omega   38.00   91.00   1.0000    2.1900
omega____ theta____ kappa____ phi______ frames
    -      108.0000  -30.0000 -120.0000 53

#__ type_ start__ end____ width___ exp.time_
 16 omega   39.00  109.00   1.0000    2.1900
omega____ theta____ kappa____ phi______ frames
    -      108.0000  -94.0000   30.0000 70

#__ type_ start__ end____ width___ exp.time_
 17 omega   41.00  126.00   1.0000    2.1900
omega____ theta____ kappa____ phi______ frames
    -      108.0000  -61.0000   60.0000 85

#__ type_ start__ end____ width___ exp.time_
 18 omega   39.00  109.00   1.0000    2.1900
omega____ theta____ kappa____ phi______ frames
    -      108.0000  -94.0000  -90.0000 70

#__ type_ start__ end____ width___ exp.time_
 19 omega   41.00  126.00   1.0000    2.1900
omega____ theta____ kappa____ phi______ frames
    -      108.0000  -61.0000 -180.0000 85

#__ type_ start__ end____ width___ exp.time_
 20 omega   40.00   98.00   1.0000    2.1900
omega____ theta____ kappa____ phi______ frames
    -      108.0000  -45.0000  -30.0000 58

#__ type_ start__ end____ width___ exp.time_
 21 omega   38.00  116.00   1.0000    2.1900
omega____ theta____ kappa____ phi______ frames
    -      108.0000 -111.0000    0.0000 78

#__ type_ start__ end____ width___ exp.time_
 22 omega   37.00  146.00   1.0000    2.1900
omega____ theta____ kappa____ phi______ frames
    -      108.0000  -15.0000  150.0000 109

#__ type_ start__ end____ width___ exp.time_
 23 omega   17.00  105.00   1.0000    1.0000
omega____ theta____ kappa____ phi______ frames
    -       36.2921   38.0000 -150.0000 88

#__ type_ start__ end____ width___ exp.time_
 24 omega   10.00  104.00   1.0000    1.0000
omega____ theta____ kappa____ phi______ frames
    -       36.2921   77.0000   30.0000 94

#__ type_ start__ end____ width___ exp.time_
 25 omega  -31.00   53.00   1.0000    1.0000
omega____ theta____ kappa____ phi______ frames
    -       36.2921  -57.0000   60.0000 84

#__ type_ start__ end____ width___ exp.time_
 26 omega    1.00   75.00   1.0000    1.0000
omega____ theta____ kappa____ phi______ frames
    -       36.2921  -99.0000 -120.0000 74

#__ type_ start__ end____ width___ exp.time_
 27 omega   10.00  104.00   1.0000    1.0000
omega____ theta____ kappa____ phi______ frames
    -       36.2921   77.0000  -60.0000 94

#__ type_ start__ end____ width___ exp.time_
 28 omega   10.00  104.00   1.0000    1.0000
omega____ theta____ kappa____ phi______ frames
    -       36.2921   77.0000  150.0000 94

#__ type_ start__ end____ width___ exp.time_
 29 omega  -33.00   55.00   1.0000    1.0000
omega____ theta____ kappa____ phi______ frames
    -       36.2921  -38.0000  -30.0000 88

#__ type_ start__ end____ width___ exp.time_
 30 omega   70.00  127.00   1.0000    2.1900
omega____ theta____ kappa____ phi______ frames
    -      108.0000   15.0000    0.0000 57
;
_diffrn_measurement_device 'four-circle diffractometer'
_diffrn_measurement_device_type 'New Gemini, Dual, Cu at zero, EosS2'
_diffrn_measurement_method '\w scans'
_diffrn_orient_matrix_UB_11 -0.0615748000
_diffrn_orient_matrix_UB_12 0.1458431000
_diffrn_orient_matrix_UB_13 -0.0599435000
_diffrn_orient_matrix_UB_21 -0.0463598000
_diffrn_orient_matrix_UB_22 0.0725885000
_diffrn_orient_matrix_UB_23 0.1137718000
_diffrn_orient_matrix_UB_31 0.1727061000
_diffrn_orient_matrix_UB_32 0.0234714000
_diffrn_orient_matrix_UB_33 -0.0321955000
_diffrn_radiation_monochromator graphite
_diffrn_radiation_probe x-ray
_diffrn_radiation_type CuK\a
_diffrn_radiation_wavelength 1.54184
_diffrn_reflns_av_R_equivalents 0.0673
_diffrn_reflns_av_unetI/netI 0.0489
_diffrn_reflns_Laue_measured_fraction_full 1.000
_diffrn_reflns_Laue_measured_fraction_max 1.000
_diffrn_reflns_limit_h_max 10
_diffrn_reflns_limit_h_min -7
_diffrn_reflns_limit_k_max 11
_diffrn_reflns_limit_k_min -11
_diffrn_reflns_limit_l_max 14
_diffrn_reflns_limit_l_min -14
_diffrn_reflns_number 9852
_diffrn_reflns_point_group_measured_fraction_full 1.000
_diffrn_reflns_point_group_measured_fraction_max 1.000
_diffrn_reflns_theta_full 67.051
_diffrn_reflns_theta_max 67.051
_diffrn_reflns_theta_min 4.724
_diffrn_source 'Enhance (Cu) X-ray Source'
_exptl_absorpt_coefficient_mu 13.045
_exptl_absorpt_correction_T_max 0.179
_exptl_absorpt_correction_T_min 0.015
_exptl_absorpt_correction_type gaussian
_exptl_absorpt_process_details
;
CrysAlisPro, Agilent Technologies,
Version 1.171.37.33 (release 27-03-2014 CrysAlis171 .NET)
(compiled Mar 27 2014,17:12:48)
Numerical absorption correction based on gaussian integration over
			a multifaceted crystal model
Empirical absorption correction using spherical harmonics,
 implemented in SCALE3 ABSPACK scaling algorithm.
;
_exptl_crystal_colour 'clear light yellow'
_exptl_crystal_colour_lustre clear
_exptl_crystal_colour_modifier light
_exptl_crystal_colour_primary yellow
_exptl_crystal_density_diffrn 2.026
_exptl_crystal_description
;
;
_exptl_crystal_F_000 602
_exptl_crystal_size_max 0.7635
_exptl_crystal_size_mid 0.6047
_exptl_crystal_size_min 0.314
_refine_diff_density_max 0.973
_refine_diff_density_min -1.064
_refine_diff_density_rms 0.196
_refine_ls_extinction_method none
_refine_ls_goodness_of_fit_ref 1.020
_refine_ls_hydrogen_treatment constr
_refine_ls_matrix_type full
_refine_ls_number_parameters 286
_refine_ls_number_reflns 3462
_refine_ls_number_restraints 0
_refine_ls_restrained_S_all 1.020
_refine_ls_R_factor_all 0.0874
_refine_ls_R_factor_gt 0.0842
_refine_ls_shift/su_max 0.000
_refine_ls_shift/su_mean 0.000
_refine_ls_structure_factor_coef Fsqd
_refine_ls_weighting_details 'w=1/[\s^2^(Fo^2^)+(0.1973P)^2^] where P=(Fo^2^+2Fc^2^)/3'
_refine_ls_weighting_scheme calc
_refine_ls_wR_factor_gt 0.2191
_refine_ls_wR_factor_ref 0.2270
_reflns_Friedel_coverage 0.000
_reflns_number_gt 3157
_reflns_number_total 3462
_reflns_threshold_expression 'I > 2\s(I)'
_cod_data_source_file ic5b01569_si_002.cif
_cod_data_source_block 1
_cod_original_cell_volume 969.05(8)
_cod_database_code 4346479
_chemical_oxdiff_formula 'C16 H38 Mn4 N4 O34 P4'
_shelx_space_group_comment
;
The symmetry employed for this shelxl refinement is uniquely defined
by the following loop, which should always be used as a source of
symmetry information in preference to the above space-group names.
They are only intended as comments.
;
_reflns_odcompleteness_completeness 99.97
_reflns_odcompleteness_iscentric 1
_reflns_odcompleteness_theta 66.97
_olex2_refinement_description
;
1. Fixed Uiso
 At 1.2 times of:
  All C(H,H) groups, All N(H,H) groups
 At 1.5 times of:
  All O(H) groups, All O(H,H) groups
2.a Riding coordinates:
 OW1(HW1A,HW1B), OW3(HW3A,HW3B)
2.b Free rotating group:
 OW2(HW2A,HW2B)
2.c Secondary CH2 refined with riding coordinates:
 C4(H4A,H4B), C5(H5A,H5B), C6(H6A,H6B), C7(H7A,H7B), C8(H8A,H8B), N1(H1A,H1B),
 N2(H2A,H2B)
2.d Idealised tetrahedral OH refined as rotating group:
 O4(H4), O7(H7), O8(H8)
;
_shelx_shelxl_version_number 2014/7
_olex2_submission_special_instructions 'No special instructions were received'

loop_
_space_group_symop_operation_xyz
'x, y, z'
'-x, -y, -z'

loop_
_atom_site_label
_atom_site_type_symbol
_atom_site_fract_x
_atom_site_fract_y
_atom_site_fract_z
_atom_site_U_iso_or_equiv
_atom_site_adp_type
_atom_site_occupancy
_atom_site_site_symmetry_order
_atom_site_calc_flag
_atom_site_refinement_flags_posn
Mn1 Mn 0.93886(9) 0.34054(8) 0.71726(6) 0.0306(3) Uani 1 1 d .
Mn2 Mn 0.40124(9) 0.95431(8) 0.92639(7) 0.0313(3) Uani 1 1 d .
P1 P 0.68817(15) 0.11332(12) 0.77624(10) 0.0313(4) Uani 1 1 d .
P2 P 0.71856(15) 0.66904(13) 0.81466(11) 0.0330(4) Uani 1 1 d .
O1 O 0.8223(5) 0.1731(4) 0.7863(3) 0.0393(8) Uani 1 1 d .
OW1 O 0.1823(5) 0.8776(5) 0.9863(4) 0.0487(10) Uani 1 1 d .
HW1A H 0.1786 0.7993 0.9664 0.073 Uiso 1 1 d R
HW1B H 0.1558 0.8702 1.0592 0.073 Uiso 1 1 d R
O2 O 0.7462(5) 0.0089(4) 0.6817(3) 0.0392(8) Uani 1 1 d .
OW2 O 0.8187(6) 0.3904(5) 0.0588(4) 0.0470(9) Uani 1 1 d .
HW2A H 0.7310 0.4575 0.0647 0.071 Uiso 1 1 d G
HW2B H 0.8915 0.4060 -0.0019 0.071 Uiso 1 1 d G
O3 O 0.6084(4) 0.0452(4) 0.8929(3) 0.0330(7) Uani 1 1 d .
OW3 O 0.4756(5) 0.4145(4) 0.9061(4) 0.0445(9) Uani 1 1 d .
HW3A H 0.4730 0.3707 0.9715 0.067 Uiso 1 1 d R
HW3B H 0.5674 0.4350 0.8832 0.067 Uiso 1 1 d R
O4 O 0.5510(5) 0.2402(4) 0.7403(4) 0.0409(9) Uani 1 1 d .
H4 H 0.5118 0.2992 0.7897 0.061 Uiso 1 1 calc GR
O5 O 0.7404(4) 0.5139(4) 0.7972(3) 0.0385(8) Uani 1 1 d .
O6 O 0.5486(5) 0.7425(4) 0.8865(3) 0.0394(8) Uani 1 1 d .
O7 O 0.7615(6) 0.7464(4) 0.6934(4) 0.0496(10) Uani 1 1 d .
H7 H 0.7403 0.8325 0.7002 0.074 Uiso 1 1 calc GR
O8 O 0.8502(5) 0.6752(5) 0.8739(4) 0.0471(9) Uani 1 1 d .
H8 H 0.8057 0.7273 0.9280 0.071 Uiso 1 1 calc GR
O9 O 0.8880(5) 0.3733(5) 0.5522(3) 0.0434(9) Uani 1 1 d .
O10 O 0.9178(5) 0.5070(4) 0.3866(3) 0.0388(8) Uani 1 1 d .
O11 O 0.3514(5) 1.0129(4) 0.7596(3) 0.0390(8) Uani 1 1 d .
O12 O 0.1789(5) 1.1665(4) 0.6727(3) 0.0369(8) Uani 1 1 d .
O13 O 0.2317(5) 1.1783(4) 0.9413(3) 0.0391(8) Uani 1 1 d .
O14 O 0.0586(5) 1.3300(4) 0.8534(3) 0.0390(8) Uani 1 1 d .
C1 C 0.9435(6) 0.4656(5) 0.4825(4) 0.0347(10) Uani 1 1 d .
C2 C 0.2405(6) 1.1239(5) 0.7542(4) 0.0325(10) Uani 1 1 d .
C3 C 0.1696(6) 1.2204(5) 0.8607(4) 0.0336(10) Uani 1 1 d .
C4 C 0.8730(7) 0.1805(6) 0.2877(5) 0.0423(12) Uani 1 1 d .
H4A H 0.9862 0.1588 0.2402 0.051 Uiso 1 1 calc R
H4B H 0.8130 0.1372 0.2550 0.051 Uiso 1 1 calc R
C5 C 0.8671(7) 0.1155(6) 0.4085(5) 0.0412(12) Uani 1 1 d .
H5A H 0.9615 0.0336 0.4047 0.049 Uiso 1 1 calc R
H5B H 0.8753 0.1851 0.4537 0.049 Uiso 1 1 calc R
C6 C 0.5532(7) 0.1722(6) 0.4656(5) 0.0451(12) Uani 1 1 d .
H6A H 0.4708 0.1564 0.5361 0.054 Uiso 1 1 calc R
H6B H 0.5218 0.1512 0.4021 0.054 Uiso 1 1 calc R
C7 C 0.5519(7) 0.3290(6) 0.4529(5) 0.0462(13) Uani 1 1 d .
H7A H 0.4398 0.3855 0.4829 0.055 Uiso 1 1 calc R
H7B H 0.6153 0.3432 0.4999 0.055 Uiso 1 1 calc R
C8 C 0.6197(8) 0.3848(7) 0.3311(6) 0.0485(13) Uani 1 1 d .
H8A H 0.5717 0.3539 0.2811 0.058 Uiso 1 1 calc R
H8B H 0.5854 0.4884 0.3284 0.058 Uiso 1 1 calc R
N1 N 0.8020(6) 0.3376(5) 0.2850(4) 0.0418(11) Uani 1 1 d .
H1A H 0.8307 0.3724 0.2126 0.050 Uiso 1 1 calc R
H1B H 0.8457 0.3751 0.3256 0.050 Uiso 1 1 calc R
N2 N 0.7151(6) 0.0693(5) 0.4682(4) 0.0401(10) Uani 1 1 d .
H2A H 0.7131 0.0470 0.5416 0.048 Uiso 1 1 calc R
H2B H 0.7230 -0.0104 0.4377 0.048 Uiso 1 1 calc R

loop_
_atom_site_aniso_label
_atom_site_aniso_U_11
_atom_site_aniso_U_22
_atom_site_aniso_U_33
_atom_site_aniso_U_23
_atom_site_aniso_U_13
_atom_site_aniso_U_12
Mn1 0.0368(5) 0.0275(5) 0.0278(5) 0.0095(3) -0.0148(3) -0.0083(3)
Mn2 0.0361(5) 0.0282(5) 0.0294(5) 0.0080(3) -0.0157(3) -0.0063(3)
P1 0.0373(7) 0.0282(6) 0.0282(7) 0.0095(5) -0.0131(5) -0.0094(5)
P2 0.0397(7) 0.0262(6) 0.0314(7) 0.0073(5) -0.0131(5) -0.0073(5)
O1 0.0467(19) 0.0370(18) 0.037(2) 0.0135(15) -0.0169(16) -0.0169(16)
OW1 0.051(2) 0.054(2) 0.049(2) 0.0026(19) -0.0166(18) -0.0253(19)
O2 0.048(2) 0.0354(17) 0.0320(18) 0.0095(15) -0.0141(15) -0.0103(15)
OW2 0.051(2) 0.046(2) 0.039(2) 0.0079(17) -0.0165(18) -0.0064(18)
O3 0.0362(17) 0.0336(16) 0.0300(17) 0.0105(13) -0.0151(14) -0.0101(13)
OW3 0.047(2) 0.0404(19) 0.044(2) 0.0114(17) -0.0139(17) -0.0135(16)
O4 0.048(2) 0.0349(18) 0.039(2) 0.0104(16) -0.0211(17) -0.0069(16)
O5 0.0389(18) 0.0264(17) 0.045(2) 0.0062(15) -0.0123(16) -0.0035(13)
O6 0.0431(19) 0.0294(16) 0.041(2) 0.0032(15) -0.0125(16) -0.0039(14)
O7 0.072(3) 0.0330(18) 0.042(2) 0.0121(16) -0.020(2) -0.0130(19)
O8 0.043(2) 0.050(2) 0.048(2) -0.0033(18) -0.0137(18) -0.0107(17)
O9 0.059(2) 0.048(2) 0.0318(19) 0.0156(17) -0.0209(18) -0.0272(19)
O10 0.049(2) 0.0410(19) 0.0321(19) 0.0148(15) -0.0206(16) -0.0182(16)
O11 0.0455(19) 0.0340(18) 0.035(2) 0.0038(15) -0.0187(16) -0.0022(15)
O12 0.0455(19) 0.0345(17) 0.0302(18) 0.0054(14) -0.0179(15) -0.0057(15)
O13 0.048(2) 0.0349(18) 0.0331(19) 0.0024(15) -0.0196(16) -0.0033(15)
O14 0.046(2) 0.0352(18) 0.0344(19) 0.0048(14) -0.0198(16) -0.0027(15)
C1 0.043(2) 0.033(2) 0.028(2) 0.0093(19) -0.015(2) -0.010(2)
C2 0.034(2) 0.032(2) 0.031(2) 0.0079(19) -0.0136(19) -0.0083(19)
C3 0.039(2) 0.031(2) 0.031(2) 0.0107(19) -0.014(2) -0.0099(19)
C4 0.047(3) 0.043(3) 0.038(3) 0.008(2) -0.015(2) -0.017(2)
C5 0.046(3) 0.038(2) 0.041(3) 0.007(2) -0.018(2) -0.011(2)
C6 0.046(3) 0.045(3) 0.043(3) 0.006(2) -0.014(2) -0.014(2)
C7 0.047(3) 0.041(3) 0.042(3) 0.001(2) -0.012(2) -0.003(2)
C8 0.056(3) 0.041(3) 0.044(3) 0.008(2) -0.022(3) -0.003(2)
N1 0.058(3) 0.039(2) 0.035(2) 0.0113(19) -0.020(2) -0.022(2)
N2 0.058(3) 0.035(2) 0.029(2) 0.0103(18) -0.018(2) -0.014(2)

loop_
_atom_type_symbol
_atom_type_description
_atom_type_scat_dispersion_real
_atom_type_scat_dispersion_imag
_atom_type_scat_source
C C 0.0181 0.0091 'International Tables Vol C Tables 4.2.6.8 and 6.1.1.4'
H H 0.0000 0.0000 'International Tables Vol C Tables 4.2.6.8 and 6.1.1.4'
Mn Mn -0.5299 2.8052 'International Tables Vol C Tables 4.2.6.8 and 6.1.1.4'
N N 0.0311 0.0180 'International Tables Vol C Tables 4.2.6.8 and 6.1.1.4'
O O 0.0492 0.0322 'International Tables Vol C Tables 4.2.6.8 and 6.1.1.4'
P P 0.2955 0.4335 'International Tables Vol C Tables 4.2.6.8 and 6.1.1.4'

loop_
_exptl_crystal_face_index_h
_exptl_crystal_face_index_k
_exptl_crystal_face_index_l
_exptl_crystal_face_perp_dist
_exptl_oxdiff_crystal_face_indexfrac_h
_exptl_oxdiff_crystal_face_indexfrac_k
_exptl_oxdiff_crystal_face_indexfrac_l
_exptl_oxdiff_crystal_face_x
_exptl_oxdiff_crystal_face_y
_exptl_oxdiff_crystal_face_z
0 4 6 0.3295 -0.0033 4.0024 5.9945 0.2246 0.9727 -0.0996
0 -4 -6 0.2783 0.0033 -4.0024 -5.9945 -0.2246 -0.9727 0.0996
5 2 0 0.2580 5.0003 2.0025 0.0006 -0.0159 -0.0864 0.9106
-5 -2 0 0.3467 -5.0003 -2.0025 -0.0006 0.0159 0.0864 -0.9106
0 -4 5 0.1890 0.0023 -3.9965 5.0104 -0.8833 0.2798 -0.2547
0 5 -5 0.2098 -0.0030 4.9963 -5.0125 1.0293 -0.2075 0.2781
5 3 0 0.2326 4.9997 3.0023 -0.0014 0.1301 -0.0140 0.9340
1 -1 7 0.2976 1.0004 -0.9954 7.0061 -0.6268 0.6785 -0.0762
0 2 -7 0.3037 -0.0007 1.9958 -7.0072 0.7112 -0.6523 0.2723
-5 -3 -6 0.4443 -4.9991 -3.0055 -6.0013 0.2292 -0.6692 -0.7407
4 2 7 0.3815 3.9994 2.0057 7.0028 -0.3735 0.7569 0.5123
0 -5 4 0.1550 0.0031 -4.9968 4.0120 -0.9694 0.0936 -0.2459
0 5 -4 0.1880 -0.0031 4.9968 -4.0120 0.9694 -0.0936 0.2459
5 5 3 0.3051 4.9980 5.0035 2.9958 0.2424 0.4723 0.8842
-4 -5 -4 0.3503 -3.9976 -5.0035 -3.9953 -0.2441 -0.6324 -0.6792
0 -6 -2 0.1316 0.0043 -5.9998 -1.9886 -0.7561 -0.6620 -0.0761
0 6 1 0.1718 -0.0042 5.9993 0.9881 0.8160 0.5481 0.1083

loop_
_geom_angle_atom_site_label_1
_geom_angle_atom_site_label_2
_geom_angle_atom_site_label_3
_geom_angle
_geom_angle_site_symmetry_1
_geom_angle_site_symmetry_3
O1 Mn1 O5 97.65(15) . .
O1 Mn1 O9 97.43(15) . .
O1 Mn1 O10 168.82(16) . 2_766
O1 Mn1 O12 86.70(14) . 1_645
O1 Mn1 O14 98.20(14) . 1_645
O5 Mn1 O9 96.23(17) . .
O5 Mn1 O10 91.20(15) . 2_766
O5 Mn1 O12 163.39(15) . 1_645
O5 Mn1 O14 90.39(15) . 1_645
O9 Mn1 O10 74.73(14) . 2_766
O9 Mn1 O12 99.10(15) . 1_645
O9 Mn1 O14 162.05(16) . 1_645
O10 Mn1 O12 86.72(14) 2_766 1_645
O14 Mn1 O10 88.51(14) 1_645 2_766
O14 Mn1 O12 73.10(13) 1_645 1_645
OW1 Mn2 O3 170.93(16) . 1_565
OW1 Mn2 O3 87.58(15) . 2_667
OW1 Mn2 O11 88.55(16) . .
OW1 Mn2 O13 87.17(16) . .
O3 Mn2 O3 84.17(13) 1_565 2_667
O3 Mn2 O11 98.23(14) 1_565 .
O3 Mn2 O13 88.38(13) 2_667 .
O3 Mn2 O13 88.84(14) 1_565 .
O6 Mn2 OW1 90.14(16) . .
O6 Mn2 O3 95.10(14) . 1_565
O6 Mn2 O3 101.00(14) . 2_667
O6 Mn2 O11 95.91(15) . .
O6 Mn2 O13 170.13(14) . .
O11 Mn2 O3 162.65(14) . 2_667
O11 Mn2 O13 74.54(14) . .
O1 P1 O2 113.6(2) . .
O1 P1 O3 110.2(2) . .
O1 P1 O4 108.8(2) . .
O2 P1 O3 111.0(2) . .
O2 P1 O4 104.7(2) . .
O3 P1 O4 108.3(2) . .
O5 P2 O7 107.4(2) . .
O5 P2 O8 108.0(2) . .
O6 P2 O5 113.6(2) . .
O6 P2 O7 111.1(2) . .
O6 P2 O8 109.7(2) . .
O7 P2 O8 106.7(3) . .
P1 O1 Mn1 141.6(2) . .
Mn2 OW1 HW1A 122.7 . .
Mn2 OW1 HW1B 107.8 . .
HW1A OW1 HW1B 105.1 . .
HW2A OW2 HW2B 109.5 . .
Mn2 O3 Mn2 95.83(13) 1_545 2_667
P1 O3 Mn2 124.6(2) . 1_545
P1 O3 Mn2 137.9(2) . 2_667
HW3A OW3 HW3B 105.2 . .
P1 O4 H4 109.5 . .
P2 O5 Mn1 136.1(2) . .
P2 O6 Mn2 138.7(2) . .
P2 O7 H7 109.5 . .
P2 O8 H8 109.5 . .
C1 O9 Mn1 116.8(3) . .
C1 O10 Mn1 114.3(3) . 2_766
C2 O11 Mn2 116.2(3) . .
C2 O12 Mn1 114.1(3) . 1_465
C3 O13 Mn2 114.1(3) . .
C3 O14 Mn1 116.5(3) . 1_465
O9 C1 C1 116.9(6) . 2_766
O10 C1 O9 126.4(5) . .
O10 C1 C1 116.7(5) . 2_766
O11 C2 O12 126.4(5) . .
O11 C2 C3 117.1(4) . .
O12 C2 C3 116.5(4) . .
O13 C3 O14 127.8(5) . .
O13 C3 C2 116.4(4) . .
O14 C3 C2 115.8(4) . .
H4A C4 H4B 107.8 . .
C5 C4 H4A 109.1 . .
C5 C4 H4B 109.1 . .
N1 C4 H4A 109.1 . .
N1 C4 H4B 109.1 . .
N1 C4 C5 112.5(5) . .
C4 C5 H5A 108.8 . .
C4 C5 H5B 108.8 . .
H5A C5 H5B 107.7 . .
N2 C5 C4 113.6(5) . .
N2 C5 H5A 108.8 . .
N2 C5 H5B 108.8 . .
H6A C6 H6B 107.6 . .
C7 C6 H6A 108.6 . .
C7 C6 H6B 108.6 . .
N2 C6 H6A 108.6 . .
N2 C6 H6B 108.6 . .
N2 C6 C7 114.8(5) . .
C6 C7 H7A 108.5 . .
C6 C7 H7B 108.5 . .
H7A C7 H7B 107.5 . .
C8 C7 C6 115.0(5) . .
C8 C7 H7A 108.5 . .
C8 C7 H7B 108.5 . .
C7 C8 H8A 108.6 . .
C7 C8 H8B 108.6 . .
H8A C8 H8B 107.6 . .
N1 C8 C7 114.6(5) . .
N1 C8 H8A 108.6 . .
N1 C8 H8B 108.6 . .
C4 N1 C8 114.7(4) . .
C4 N1 H1A 108.6 . .
C4 N1 H1B 108.6 . .
C8 N1 H1A 108.6 . .
C8 N1 H1B 108.6 . .
H1A N1 H1B 107.6 . .
C5 N2 C6 118.0(4) . .
C5 N2 H2A 107.8 . .
C5 N2 H2B 107.8 . .
C6 N2 H2A 107.8 . .
C6 N2 H2B 107.8 . .
H2A N2 H2B 107.2 . .

loop_
_geom_bond_atom_site_label_1
_geom_bond_atom_site_label_2
_geom_bond_distance
_geom_bond_site_symmetry_2
Mn1 O1 2.133(4) .
Mn1 O5 2.144(4) .
Mn1 O9 2.167(4) .
Mn1 O10 2.247(4) 2_766
Mn1 O12 2.272(4) 1_645
Mn1 O14 2.218(4) 1_645
Mn2 OW1 2.171(4) .
Mn2 O3 2.180(3) 1_565
Mn2 O3 2.189(4) 2_667
Mn2 O6 2.136(4) .
Mn2 O11 2.186(4) .
Mn2 O13 2.264(4) .
P1 O1 1.519(4) .
P1 O2 1.521(4) .
P1 O3 1.538(3) .
P1 O4 1.585(4) .
P2 O5 1.514(4) .
P2 O6 1.513(4) .
P2 O7 1.556(4) .
P2 O8 1.576(4) .
OW1 HW1A 0.8515 .
OW1 HW1B 0.8485 .
OW2 HW2A 0.8500 .
OW2 HW2B 0.8496 .
O3 Mn2 2.180(3) 1_545
O3 Mn2 2.189(4) 2_667
OW3 HW3A 0.8496 .
OW3 HW3B 0.8503 .
O4 H4 0.8200 .
O7 H7 0.8200 .
O8 H8 0.8200 .
O9 C1 1.254(7) .
O10 Mn1 2.247(4) 2_766
O10 C1 1.254(6) .
O11 C2 1.245(6) .
O12 Mn1 2.271(4) 1_465
O12 C2 1.248(6) .
O13 C3 1.241(7) .
O14 Mn1 2.218(4) 1_465
O14 C3 1.242(7) .
C1 C1 1.549(10) 2_766
C2 C3 1.577(7) .
C4 H4A 0.9700 .
C4 H4B 0.9700 .
C4 C5 1.517(8) .
C4 N1 1.484(7) .
C5 H5A 0.9700 .
C5 H5B 0.9700 .
C5 N2 1.490(7) .
C6 H6A 0.9700 .
C6 H6B 0.9700 .
C6 C7 1.521(8) .
C6 N2 1.502(8) .
C7 H7A 0.9700 .
C7 H7B 0.9700 .
C7 C8 1.512(9) .
C8 H8A 0.9700 .
C8 H8B 0.9700 .
C8 N1 1.491(8) .
N1 H1A 0.8900 .
N1 H1B 0.8900 .
N2 H2A 0.8900 .
N2 H2B 0.8900 .

loop_
_geom_torsion_atom_site_label_1
_geom_torsion_atom_site_label_2
_geom_torsion_atom_site_label_3
_geom_torsion_atom_site_label_4
_geom_torsion
_geom_torsion_site_symmetry_1
_geom_torsion_site_symmetry_4
Mn1 O9 C1 O10 -174.7(4) . .
Mn1 O9 C1 C1 6.0(8) . 2_766
Mn1 O10 C1 O9 -174.5(5) 2_766 .
Mn1 O10 C1 C1 4.8(7) 2_766 2_766
Mn1 O12 C2 O11 164.9(4) 1_465 .
Mn1 O12 C2 C3 -14.7(5) 1_465 .
Mn1 O14 C3 O13 -165.1(4) 1_465 .
Mn1 O14 C3 C2 15.3(5) 1_465 .
Mn2 O11 C2 O12 -170.4(4) . .
Mn2 O11 C2 C3 9.3(6) . .
Mn2 O13 C3 O14 170.6(4) . .
Mn2 O13 C3 C2 -9.9(5) . .
O1 P1 O3 Mn2 15.2(4) . 2_667
O1 P1 O3 Mn2 176.7(2) . 1_545
O2 P1 O1 Mn1 86.1(4) . .
O2 P1 O3 Mn2 141.9(3) . 2_667
O2 P1 O3 Mn2 -56.6(3) . 1_545
O3 P1 O1 Mn1 -148.6(4) . .
O4 P1 O1 Mn1 -30.0(5) . .
O4 P1 O3 Mn2 57.7(3) . 1_545
O4 P1 O3 Mn2 -103.8(3) . 2_667
O5 P2 O6 Mn2 -165.6(3) . .
O6 P2 O5 Mn1 -176.1(3) . .
O7 P2 O5 Mn1 60.6(4) . .
O7 P2 O6 Mn2 -44.3(4) . .
O8 P2 O5 Mn1 -54.2(4) . .
O8 P2 O6 Mn2 73.5(4) . .
O11 C2 C3 O13 0.7(7) . .
O11 C2 C3 O14 -179.6(5) . .
O12 C2 C3 O13 -179.6(5) . .
O12 C2 C3 O14 0.1(7) . .
C4 C5 N2 C6 -48.0(7) . .
C5 C4 N1 C8 -72.4(6) . .
C6 C7 C8 N1 -74.6(7) . .
C7 C6 N2 C5 -27.0(7) . .
C7 C8 N1 C4 56.3(7) . .
N1 C4 C5 N2 90.8(6) . .
N2 C6 C7 C8 81.5(7) . .
